data_4320844
loop_
_publ_author_name
'Jan C. Friese'
'Arndt Krol'
'Carsten Puke'
'Kristin Kirschbaum'
'Dean M. Giolando'

_publ_contact_author
;
     Prof. Dr. Dean M. Giolando
     Department of Chemistry
     University of Toledo
     Toledo
     OH 43606
     USA
;
_publ_contact_author_email KKIRSCH@UofT02.UTOLEDO.EDU
_publ_contact_author_fax '(419) 530-4033'
_publ_contact_author_phone '(419) 530-4314'
_publ_section_title
;
 Trigonal Prismatic vs Octahedral Coordination Geometry: Syntheses and
 Structural Characterization of Hexakis(arylthiolato) Zirconate Complexes
;
_journal_name_full 'Inorganic Chemistry'
_journal_page_first 1496
_journal_page_last 1500
_journal_paper_doi 10.1021/ic991402e
_journal_volume 39
_journal_year 2000
_chemical_formula_sum 'C54 H74 Li2 N4 S6 Zr'
_chemical_formula_weight 1076.70
_chemical_name_systematic ' ?'
_space_group_IT_number 2
_symmetry_cell_setting triclinic
_symmetry_space_group_name_Hall '-P 1'
_symmetry_space_group_name_H-M 'P -1'
_atom_type_scat_source International_Tables_for_Xray_Crystallography
_cell_angle_alpha 89.93(1)
_cell_angle_beta 108.00(2)
_cell_angle_gamma 94.42(1)
_cell_formula_units_Z 2
_cell_length_a 12.606(2)
_cell_length_b 15.233(2)
_cell_length_c 16.003(4)
_cell_measurement_reflns_used 25
_cell_measurement_temperature 213(1)
_cell_measurement_theta_max 14
_cell_measurement_theta_min 10
_cell_volume 2913.1(10)
_computing_cell_refinement CAD4_(Enraf-Nonius,_1977)
_computing_data_collection CAD4_(Enraf-Nonius,_1977)
_computing_data_reduction PROCESS_MolEN_(Fair,_1990)
_computing_molecular_graphics ORTEP_(Johnson,_1976)
_computing_publication_material CIF_VAX_MolEN_(Fair,_1990)
_computing_structure_refinement LSFM_MolEN_(Fair,_1990)
_computing_structure_solution Direct_methods_(MULTAN,_Main_et_al.,_1980)
_diffrn_ambient_temperature 213(1)
_diffrn_measurement_device Enraf_Nonius_CAD4
_diffrn_measurement_method \q/2\q
_diffrn_radiation_type Mo-K\a
_diffrn_radiation_wavelength 0.71073
_diffrn_reflns_av_R_equivalents 0.015
_diffrn_reflns_limit_h_max 15
_diffrn_reflns_limit_h_min 0
_diffrn_reflns_limit_k_max 18
_diffrn_reflns_limit_k_min -18
_diffrn_reflns_limit_l_max 18
_diffrn_reflns_limit_l_min -19
_diffrn_reflns_number 11659
_diffrn_reflns_theta_max 25.98
_diffrn_reflns_theta_min 1.34
_diffrn_standards_decay_% 3.65
_diffrn_standards_interval_time 50
_diffrn_standards_number 3
_exptl_absorpt_coefficient_mu 0.427
_exptl_absorpt_correction_T_max 0.9988
_exptl_absorpt_correction_T_min 0.9400
_exptl_absorpt_correction_type empirical
_exptl_crystal_colour yellow
_exptl_crystal_density_diffrn 1.23
_exptl_crystal_description chunky
_exptl_crystal_F_000 1136
_exptl_crystal_size_max 0.25
_exptl_crystal_size_mid 0.20
_exptl_crystal_size_min 0.20
_refine_diff_density_max 0.46
_refine_diff_density_min -0.07
_refine_ls_abs_structure_details
;
?
;
_refine_ls_extinction_method none
_refine_ls_goodness_of_fit_obs 1.651
_refine_ls_hydrogen_treatment H_atoms_riding_U=1.3_x_U_bonding_atom
_refine_ls_matrix_type full
_refine_ls_number_parameters 600
_refine_ls_number_reflns 8801
_refine_ls_number_restraints 328
_refine_ls_R_factor_all 0.055
_refine_ls_R_factor_obs 0.036
_refine_ls_shift/esd_max 0.009
_refine_ls_structure_factor_coef F
_refine_ls_weighting_details 'w = 4Fo^2^/ (\s^2^(Fo^2^) + 0.0016 Fo^4^)'
_refine_ls_weighting_scheme calc
_refine_ls_wR_factor_obs 0.049
_reflns_number_observed 8801
_reflns_number_total 11179
_reflns_observed_criterion >3.0\s(I)
_cod_data_source_file ic991402e_1.cif
_cod_data_source_block '[Li(tmeda)]2[Zr(SC6H4-4-Me)6]'
_cod_depositor_comments
;
The following automatic conversions were performed:

'_refine_ls_weighting_scheme' value '4Fo^2^/ (\s^2^(Fo^2^) + 0.0016
Fo^4^)' was changed to 'calc'. New tag '_refine_ls_weighting_details'
was created. The value of the new tag was set to 'w = 4Fo^2^/
(\s^2^(Fo^2^) + 0.0016 Fo^4^)'.

Automatic conversion script
Id: cif_fix_values 3143 2015-03-26 13:38:13Z robertas 
;
_cod_original_cell_volume 2913(2)
_cod_original_formula_sum 'C54 H74 Li2 N4 S6 Zr1'
_cod_database_code 4320844

loop_
_symmetry_equiv_pos_as_xyz
'x, y, z'
'-x, -y, -z'

loop_
_atom_site_aniso_label
_atom_site_aniso_U_11
_atom_site_aniso_U_22
_atom_site_aniso_U_33
_atom_site_aniso_U_12
_atom_site_aniso_U_13
_atom_site_aniso_U_23
Zr1 0.02721(9) 0.0293(1) 0.03111(9) -0.00110(8) 0.00916(7) -0.00363(8)
S1 0.0360(3) 0.0315(3) 0.0475(3) 0.0004(2) 0.0162(2) -0.0056(2)
S2 0.0354(3) 0.0353(3) 0.0337(3) -0.0029(2) 0.0098(2) -0.0061(2)
S3 0.0316(2) 0.0388(3) 0.0339(3) -0.0022(2) 0.0088(2) -0.0057(2)
S4 0.0353(3) 0.0336(3) 0.0344(3) 0.0016(2) 0.0096(2) -0.0011(2)
S5 0.0340(2) 0.0348(3) 0.0346(3) -0.0035(2) 0.0108(2) -0.0018(2)
S6 0.0300(2) 0.0329(3) 0.0497(3) -0.0006(2) 0.0146(2) -0.0015(3)
N1 0.094(1) 0.037(1) 0.101(1) -0.010(1) 0.062(1) -0.014(1)
N2 0.065(1) 0.040(1) 0.113(2) -0.004(1) 0.050(1) 0.003(1)
N3 0.055(1) 0.037(1) 0.079(1) -0.002(1) 0.028(1) -0.003(1)
N4 0.043(1) 0.045(1) 0.130(2) -0.009(1) 0.010(1) 0.002(2)
C1 0.036(1) 0.030(1) 0.048(1) -0.0006(9) 0.0168(8) -0.013(1)
C2 0.032(1) 0.054(1) 0.046(1) 0.005(1) 0.0093(9) -0.011(1)
C3 0.045(1) 0.064(2) 0.042(1) 0.005(1) 0.012(1) -0.011(1)
C4 0.046(1) 0.044(1) 0.055(1) -0.003(1) 0.0232(9) -0.017(1)
C5 0.034(1) 0.057(2) 0.060(1) 0.005(1) 0.015(1) -0.011(1)
C6 0.038(1) 0.044(1) 0.049(1) 0.008(1) 0.0119(9) -0.008(1)
C7 0.058(1) 0.077(2) 0.064(1) -0.004(1) 0.032(1) -0.019(1)
C8 0.041(1) 0.034(1) 0.036(1) -0.006(1) 0.0147(8) -0.0105(9)
C9 0.055(1) 0.061(2) 0.035(1) -0.009(1) 0.017(1) -0.008(1)
C10 0.074(2) 0.075(2) 0.041(1) -0.013(1) 0.031(1) -0.016(1)
C11 0.057(1) 0.052(1) 0.064(1) -0.014(1) 0.0346(9) -0.027(1)
C12 0.044(1) 0.056(2) 0.059(1) 0.004(1) 0.017(1) -0.012(1)
C13 0.046(1) 0.049(1) 0.043(1) 0.000(1) 0.0180(9) -0.007(1)
C14 0.070(1) 0.078(2) 0.104(2) -0.016(1) 0.057(1) -0.040(2)
C15 0.030(1) 0.035(1) 0.037(1) -0.0056(9) 0.0066(8) -0.003(1)
C16 0.039(1) 0.066(2) 0.043(1) 0.010(1) 0.0159(9) 0.011(1)
C17 0.043(1) 0.076(2) 0.059(1) 0.014(1) 0.024(1) 0.013(1)
C18 0.038(1) 0.056(2) 0.064(2) 0.005(1) 0.009(1) 0.009(1)
C19 0.057(2) 0.059(2) 0.043(1) 0.011(1) -0.000(1) 0.006(1)
C20 0.053(1) 0.046(1) 0.033(1) 0.005(1) 0.008(1) -0.002(1)
C21 0.055(2) 0.098(2) 0.094(2) 0.030(2) 0.014(2) 0.017(2)
C22 0.037(1) 0.036(1) 0.036(1) -0.005(1) 0.0121(8) 0.002(1)
C23 0.059(1) 0.073(2) 0.045(1) 0.019(1) 0.016(1) 0.013(1)
C24 0.065(2) 0.101(2) 0.044(1) 0.016(2) 0.010(1) 0.027(2)
C25 0.067(2) 0.078(2) 0.037(1) -0.015(2) 0.018(1) 0.007(1)
C26 0.085(2) 0.068(2) 0.052(1) 0.004(2) 0.039(1) -0.003(1)
C27 0.057(1) 0.061(2) 0.047(1) 0.015(1) 0.022(1) 0.006(1)
C28 0.102(2) 0.141(4) 0.042(2) -0.019(3) 0.025(1) 0.008(2)
C29 0.043(1) 0.032(1) 0.035(1) -0.005(1) 0.0113(9) 0.002(1)
C30 0.046(1) 0.050(1) 0.049(1) 0.002(1) 0.012(1) 0.005(1)
C31 0.058(2) 0.059(2) 0.059(2) 0.003(1) 0.002(1) 0.014(1)
C32 0.083(2) 0.050(2) 0.046(2) -0.011(2) -0.001(1) 0.016(1)
C33 0.094(2) 0.072(2) 0.041(1) -0.004(2) 0.028(1) 0.006(1)
C34 0.058(1) 0.058(2) 0.044(1) 0.001(1) 0.020(1) 0.005(1)
C35 0.129(3) 0.085(2) 0.052(2) -0.015(2) -0.012(2) 0.021(2)
C36 0.029(1) 0.031(1) 0.047(1) -0.0030(9) 0.0126(8) -0.008(1)
C37 0.036(1) 0.048(1) 0.060(1) 0.005(1) 0.0221(9) 0.008(1)
C38 0.036(1) 0.053(1) 0.068(2) 0.004(1) 0.022(1) -0.002(1)
C39 0.038(1) 0.044(1) 0.057(2) 0.004(1) 0.006(1) -0.003(1)
C40 0.042(1) 0.056(2) 0.048(1) 0.001(1) 0.010(1) 0.005(1)
C41 0.036(1) 0.050(1) 0.041(1) -0.002(1) 0.0140(9) -0.006(1)
C42 0.051(2) 0.077(2) 0.077(2) 0.020(1) 0.009(1) 0.011(2)
C45 0.083(2) 0.066(2) 0.094(2) 0.001(2) 0.035(2) -0.030(2)
C46 0.129(3) 0.059(2) 0.095(2) 0.026(2) 0.043(2) -0.001(2)
C47 0.061(2) 0.083(2) 0.091(2) -0.029(2) 0.028(1) -0.018(2)
C48 0.094(3) 0.135(3) 0.104(2) -0.018(2) 0.029(2) 0.055(2)
C51 0.117(3) 0.054(2) 0.076(2) 0.015(2) 0.034(2) 0.014(2)
C52 0.076(2) 0.055(2) 0.081(2) 0.001(1) 0.031(1) -0.019(1)
C53 0.057(2) 0.138(4) 0.125(3) -0.028(2) 0.017(2) 0.016(3)
C54 0.049(2) 0.091(3) 0.112(3) -0.013(2) -0.003(2) -0.029(2)
Li1 0.041(2) 0.034(2) 0.047(2) -0.005(2) 0.012(2) -0.002(2)
Li2 0.048(2) 0.031(2) 0.047(2) -0.004(2) 0.012(2) -0.003(2)

loop_
_atom_site_label
_atom_site_fract_x
_atom_site_fract_y
_atom_site_fract_z
_atom_site_U_iso_or_equiv
_atom_site_thermal_displace_type
_atom_site_calc_flag
Zr1 0.76396(2) 0.24665(1) 0.75230(1) 0.02935(5) Uani ?
S1 0.83987(5) 0.10088(4) 0.73095(4) 0.0377(2) Uani ?
S2 0.80603(5) 0.34678(4) 0.88994(4) 0.0353(1) Uani ?
S3 0.60491(5) 0.18218(4) 0.61767(4) 0.0353(1) Uani ?
S4 0.71827(5) 0.39562(4) 0.67887(4) 0.0347(1) Uani ?
S5 0.65463(5) 0.14385(4) 0.83153(4) 0.0348(1) Uani ?
S6 0.95879(5) 0.31544(4) 0.76164(4) 0.0372(2) Uani ?
N1 0.8513(2) 0.5848(2) 0.8509(2) 0.0709(8) Uani ?
N2 1.0096(2) 0.5429(2) 0.7657(2) 0.0679(8) Uani ?
N3 0.6576(2) -0.0929(1) 0.7214(2) 0.0556(7) Uani ?
N4 0.4459(2) -0.0168(2) 0.6723(2) 0.077(1) Uani ?
C1 0.9130(2) 0.1117(2) 0.6525(2) 0.0375(6) Uani ?
C2 0.8594(2) 0.1291(2) 0.5651(2) 0.0449(7) Uani ?
C3 0.9183(2) 0.1347(2) 0.5047(2) 0.0505(8) Uani ?
C4 1.0309(2) 0.1231(2) 0.5285(2) 0.0467(7) Uani ?
C5 1.0836(2) 0.1057(2) 0.6159(2) 0.0500(8) Uani ?
C6 1.0267(2) 0.1001(2) 0.6771(2) 0.0436(7) Uani ?
C7 1.0938(2) 0.1269(2) 0.4618(2) 0.0637(9) Uani ?
C8 0.6819(2) 0.3601(2) 0.9182(1) 0.0369(6) Uani ?
C9 0.6832(2) 0.3495(2) 1.0045(2) 0.0504(8) Uani ?
C10 0.5887(2) 0.3599(2) 1.0278(2) 0.0612(9) Uani ?
C11 0.4899(2) 0.3813(2) 0.9682(2) 0.0549(7) Uani ?
C12 0.4888(2) 0.3926(2) 0.8827(2) 0.0525(8) Uani ?
C13 0.5834(2) 0.3832(2) 0.8574(2) 0.0453(7) Uani ?
C14 0.3874(2) 0.3923(2) 0.9957(2) 0.079(1) Uani ?
C15 0.4853(2) 0.2431(2) 0.5996(2) 0.0353(6) Uani ?
C16 0.4377(2) 0.2560(2) 0.6651(2) 0.0480(7) Uani ?
C17 0.3411(2) 0.3007(2) 0.6472(2) 0.0567(8) Uani ?
C18 0.2892(2) 0.3318(2) 0.5658(2) 0.0539(8) Uani ?
C19 0.3390(2) 0.3194(2) 0.5010(2) 0.0564(9) Uani ?
C20 0.4354(2) 0.2767(2) 0.5175(2) 0.0451(7) Uani ?
C21 0.1823(3) 0.3777(3) 0.5477(3) 0.083(1) Uani ?
C22 0.7013(2) 0.3924(2) 0.5647(2) 0.0365(6) Uani ?
C23 0.6208(2) 0.4404(2) 0.5101(2) 0.0581(9) Uani ?
C24 0.6010(3) 0.4378(2) 0.4199(2) 0.071(1) Uani ?
C25 0.6597(3) 0.3870(2) 0.3820(2) 0.0614(9) Uani ?
C26 0.7431(3) 0.3427(2) 0.4367(2) 0.0645(9) Uani ?
C27 0.7652(2) 0.3450(2) 0.5270(2) 0.0532(8) Uani ?
C28 0.6355(3) 0.3826(3) 0.2833(2) 0.096(1) Uani ?
C29 0.7342(2) 0.1278(2) 0.9423(2) 0.0375(6) Uani ?
C30 0.8420(2) 0.0999(2) 0.9660(2) 0.0492(8) Uani ?
C31 0.9023(3) 0.0915(2) 1.0529(2) 0.062(1) Uani ?
C32 0.8598(3) 0.1100(2) 1.1192(2) 0.065(1) Uani ?
C33 0.7518(3) 0.1342(2) 1.0963(2) 0.068(1) Uani ?
C34 0.6884(2) 0.1433(2) 1.0085(2) 0.0524(8) Uani ?
C35 0.9280(4) 0.1055(3) 1.2151(2) 0.099(2) Uani ?
C36 1.0718(2) 0.2586(2) 0.8260(2) 0.0361(6) Uani ?
C37 1.1672(2) 0.2583(2) 0.8003(2) 0.0461(7) Uani ?
C38 1.2566(2) 0.2127(2) 0.8460(2) 0.0508(8) Uani ?
C39 1.2540(2) 0.1648(2) 0.9183(2) 0.0483(8) Uani ?
C40 1.1590(2) 0.1662(2) 0.9447(2) 0.0501(8) Uani ?
C41 1.0701(2) 0.2127(2) 0.9006(2) 0.0421(7) Uani ?
C42 1.3523(3) 0.1141(2) 0.9682(2) 0.070(1) Uani ?
C43B 0.9035(5) 0.6562(4) 0.8090(4) 0.059(2) Uiso ?
C43A 0.9528(5) 0.6479(4) 0.8531(4) 0.057(1) Uiso ?
C44A 0.9738(5) 0.6328(4) 0.7629(4) 0.062(2) Uiso ?
C44B 1.0155(6) 0.6314(5) 0.8203(5) 0.071(2) Uiso ?
C45 0.8666(3) 0.5843(2) 0.9444(2) 0.079(1) Uani ?
C46 0.7358(3) 0.6016(2) 0.8054(3) 0.092(1) Uani ?
C47 1.1196(3) 0.5207(2) 0.8154(2) 0.079(1) Uani ?
C48 0.9958(4) 0.5332(3) 0.6721(3) 0.113(2) Uani ?
C49B 0.5395(5) -0.1449(5) 0.6805(5) 0.071(2) Uiso ?
C49A 0.5579(4) -0.1446(4) 0.7258(3) 0.047(1) Uiso ?
C50B 0.4551(6) -0.1086(5) 0.7079(5) 0.084(2) Uiso ?
C50A 0.4578(4) -0.1120(3) 0.6475(3) 0.043(1) Uiso ?
C51 0.7309(3) -0.1022(2) 0.8104(2) 0.081(1) Uani ?
C52 0.7122(3) -0.1204(2) 0.6592(2) 0.069(1) Uani ?
C53 0.3940(3) 0.0086(3) 0.7358(3) 0.111(2) Uani ?
C54 0.3760(3) 0.0089(3) 0.5870(3) 0.091(1) Uani ?
Li1 0.8851(3) 0.4633(3) 0.8000(3) 0.041(1) Uani ?
Li2 0.6157(4) 0.0393(3) 0.7043(3) 0.043(1) Uani ?
H281 0.5753 0.4172 0.2559 0.1241 Uiso calc
H282 0.7003 0.4044 0.2691 0.1241 Uiso calc
H283 0.6160 0.3231 0.2631 0.1241 Uiso calc
H71 1.0445 0.1394 0.4057 0.0830 Uiso calc
H72 1.1534 0.1719 0.4790 0.0830 Uiso calc
H73 1.1232 0.0718 0.4590 0.0830 Uiso calc
H211 0.1611 0.3799 0.5996 0.1079 Uiso calc
H212 0.1943 0.4359 0.5292 0.1079 Uiso calc
H213 0.1245 0.3462 0.5027 0.1079 Uiso calc
H421 1.4090 0.1208 0.9405 0.0910 Uiso calc
H422 1.3813 0.1363 1.0270 0.0910 Uiso calc
H423 1.3283 0.0534 0.9683 0.0910 Uiso calc
H351 1.0002 0.0878 1.2195 0.1287 Uiso calc
H352 0.9353 0.1618 1.2426 0.1287 Uiso calc
H353 0.8914 0.0640 1.2435 0.1287 Uiso calc
H141 0.4042 0.3818 1.0568 0.1027 Uiso calc
H142 0.3656 0.4505 0.9842 0.1027 Uiso calc
H143 0.3281 0.3514 0.9636 0.1027 Uiso calc
H13 0.5807 0.3926 0.7981 0.0585 Uiso calc
H12 0.4218 0.4074 0.8400 0.0682 Uiso calc
H10 0.5915 0.3520 1.0873 0.0796 Uiso calc
H9 0.7498 0.3351 1.0478 0.0653 Uiso calc
H34 0.6141 0.1603 0.9943 0.0679 Uiso calc
H33 0.7194 0.1450 1.1412 0.0883 Uiso calc
H31 0.9757 0.0725 1.0672 0.0809 Uiso calc
H30 0.8743 0.0867 0.9217 0.0638 Uiso calc
H41 1.0071 0.2134 0.9212 0.0548 Uiso calc
H40 1.1554 0.1342 0.9948 0.0651 Uiso calc
H38 1.3212 0.2144 0.8272 0.0661 Uiso calc
H37 1.1710 0.2902 0.7501 0.0597 Uiso calc
H17 0.3102 0.3101 0.6933 0.0739 Uiso calc
H16 0.4706 0.2344 0.7223 0.0624 Uiso calc
H19 0.3057 0.3410 0.4439 0.0733 Uiso calc
H20 0.4681 0.2702 0.4720 0.0586 Uiso calc
H23 0.5783 0.4757 0.5345 0.0754 Uiso calc
H24 0.5455 0.4720 0.3835 0.0923 Uiso calc
H26 0.7872 0.3092 0.4122 0.0844 Uiso calc
H27 0.8244 0.3141 0.5634 0.0693 Uiso calc
H2 0.7817 0.1372 0.5464 0.0583 Uiso calc
H3 0.8799 0.1471 0.4453 0.0656 Uiso calc
H5 1.1613 0.0975 0.6343 0.0649 Uiso calc
H6 1.0656 0.0880 0.7365 0.0566 Uiso calc
H461 0.6871 0.5613 0.8243 0.1187 Uiso calc
H462 0.7238 0.6601 0.8187 0.1187 Uiso calc
H463 0.7212 0.5946 0.7438 0.1187 Uiso calc
H451 0.8270 0.5335 0.9578 0.1030 Uiso calc
H452 0.9440 0.5836 0.9758 0.1030 Uiso calc
H453 0.8389 0.6357 0.9609 0.1030 Uiso calc
H471 1.1254 0.4596 0.8077 0.1029 Uiso calc
H472 1.1737 0.5539 0.7955 0.1029 Uiso calc
H473 1.1324 0.5339 0.8759 0.1029 Uiso calc
H481 1.0166 0.4769 0.6607 0.1465 Uiso calc
H482 0.9199 0.5386 0.6390 0.1465 Uiso calc
H483 1.0421 0.5777 0.6557 0.1465 Uiso calc
H43B1 0.9043 0.7120 0.8358 0.0792 Uiso calc
H43B2 0.8644 0.6580 0.7480 0.0792 Uiso calc
H44A1 0.9063 0.6372 0.7162 0.0812 Uiso calc
H44A2 1.0297 0.6749 0.7557 0.0812 Uiso calc
H49B1 0.5449 -0.2039 0.6997 0.0924 Uiso calc
H49B2 0.5199 -0.1444 0.6182 0.0924 Uiso calc
H50B1 0.3860 -0.1428 0.6837 0.1083 Uiso calc
H50B2 0.4741 -0.1069 0.7702 0.1083 Uiso calc
H43A1 1.0162 0.6336 0.8999 0.0752 Uiso calc
H43A2 0.9384 0.7073 0.8603 0.0752 Uiso calc
H44B1 1.0589 0.6774 0.8029 0.0961 Uiso calc
H44B2 1.0488 0.6202 0.8808 0.0961 Uiso calc
H49A1 0.5459 -0.1344 0.7806 0.0627 Uiso calc
H49A2 0.5648 -0.2056 0.7186 0.0627 Uiso calc
H50A1 0.4750 -0.1140 0.5938 0.0559 Uiso calc
H50A2 0.3906 -0.1476 0.6419 0.0559 Uiso calc
H531 0.3781 0.0686 0.7283 0.1456 Uiso calc
H532 0.3264 -0.0272 0.7278 0.1456 Uiso calc
H533 0.4432 0.0014 0.7933 0.1456 Uiso calc
H541 0.3863 0.0708 0.5819 0.1184 Uiso calc
H542 0.3964 -0.0199 0.5422 0.1184 Uiso calc
H543 0.2998 -0.0075 0.5810 0.1184 Uiso calc
H521 0.7864 -0.0933 0.6749 0.0892 Uiso calc
H522 0.7145 -0.1826 0.6602 0.0892 Uiso calc
H523 0.6716 -0.1035 0.6017 0.0892 Uiso calc
H511 0.7968 -0.0639 0.8197 0.1046 Uiso calc
H512 0.6935 -0.0872 0.8510 0.1046 Uiso calc
H513 0.7502 -0.1613 0.8188 0.1046 Uiso calc

loop_
_geom_angle_atom_site_label_1
_geom_angle_atom_site_label_2
_geom_angle_atom_site_label_3
_geom_angle
_geom_angle_publ_flag
S1 Zr1 S2 130.47(2) ?
S1 Zr1 S3 79.85(2) ?
S1 Zr1 S4 141.88(2) ?
S1 Zr1 S5 80.57(2) ?
S1 Zr1 S6 85.34(2) ?
S2 Zr1 S3 143.25(2) ?
S2 Zr1 S4 80.18(2) ?
S2 Zr1 S5 84.59(2) ?
S2 Zr1 S6 79.43(2) ?
S3 Zr1 S4 84.40(2) ?
S3 Zr1 S5 80.58(2) ?
S3 Zr1 S6 129.60(2) ?
S4 Zr1 S5 130.67(2) ?
S4 Zr1 S6 78.41(2) ?
S5 Zr1 S6 143.63(2) ?
Zr1 S1 C1 110.23(8) ?
Zr1 S1 Li2 81.48(9) ?
C1 S1 Li2 128.4(1) ?
Zr1 S2 C8 110.99(7) ?
Zr1 S2 Li1 85.2(1) ?
C8 S2 Li1 122.3(1) ?
Zr1 S3 C15 110.14(7) ?
Zr1 S3 Li2 85.71(8) ?
C15 S3 Li2 119.2(1) ?
Zr1 S4 C22 113.01(8) ?
Zr1 S4 Li1 86.8(1) ?
C22 S4 Li1 127.1(1) ?
Zr1 S5 C29 111.75(8) ?
Zr1 S5 Li2 87.2(1) ?
C29 S5 Li2 127.7(1) ?
Zr1 S6 C36 115.54(8) ?
Zr1 S6 Li1 84.89(9) ?
C36 S6 Li1 128.7(1) ?
C43B N1 C45 122.5(3) ?
C43B N1 C46 96.3(3) ?
C43B N1 Li1 105.9(3) ?
C43A N1 C45 98.1(3) ?
C43A N1 C46 124.3(3) ?
C43A N1 Li1 104.0(3) ?
C45 N1 C46 108.2(3) ?
C45 N1 Li1 113.6(2) ?
C46 N1 Li1 108.4(2) ?
C44A N2 C47 123.0(3) ?
C44A N2 C48 96.9(4) ?
C44A N2 Li1 104.9(3) ?
C44B N2 C47 94.8(3) ?
C44B N2 C48 127.8(4) ?
C44B N2 Li1 101.9(3) ?
C47 N2 C48 109.1(3) ?
C47 N2 Li1 111.1(2) ?
C48 N2 Li1 110.9(2) ?
C49B N3 C51 125.0(4) ?
C49B N3 C52 99.2(3) ?
C49B N3 Li2 101.5(3) ?
C49A N3 C51 100.3(3) ?
C49A N3 C52 118.4(3) ?
C49A N3 Li2 106.5(3) ?
C51 N3 C52 109.5(3) ?
C51 N3 Li2 108.9(2) ?
C52 N3 Li2 112.3(2) ?
C50B N4 C53 90.9(4) ?
C50B N4 C54 127.0(3) ?
C50B N4 Li2 104.8(3) ?
C50A N4 C53 125.2(4) ?
C50A N4 C54 97.8(3) ?
C50A N4 Li2 101.4(3) ?
C53 N4 C54 107.1(3) ?
C53 N4 Li2 111.7(2) ?
C54 N4 Li2 113.0(3) ?
S1 C1 C2 122.0(2) ?
S1 C1 C6 120.1(2) ?
C2 C1 C6 117.9(3) ?
C1 C2 C3 120.7(2) ?
C2 C3 C4 121.8(2) ?
C3 C4 C5 117.1(3) ?
C3 C4 C7 121.5(2) ?
C5 C4 C7 121.4(2) ?
C4 C5 C6 122.1(2) ?
C1 C6 C5 120.5(2) ?
S2 C8 C9 119.4(2) ?
S2 C8 C13 122.7(2) ?
C9 C8 C13 117.9(3) ?
C8 C9 C10 120.4(2) ?
C9 C10 C11 122.5(3) ?
C10 C11 C12 117.2(3) ?
C10 C11 C14 121.3(3) ?
C12 C11 C14 121.5(2) ?
C11 C12 C13 121.5(2) ?
C8 C13 C12 120.5(3) ?
S3 C15 C16 121.6(2) ?
S3 C15 C20 120.2(2) ?
C16 C15 C20 118.2(2) ?
C15 C16 C17 119.8(2) ?
C16 C17 C18 122.5(3) ?
C17 C18 C19 117.0(3) ?
C17 C18 C21 121.3(3) ?
C19 C18 C21 121.8(3) ?
C18 C19 C20 121.6(3) ?
S4 C22 C23 118.2(2) ?
S4 C22 C27 123.9(2) ?
C23 C22 C27 117.9(2) ?
C22 C23 C24 120.7(3) ?
C23 C24 C25 121.5(3) ?
C24 C25 C26 117.5(3) ?
C24 C25 C28 121.3(3) ?
C26 C25 C28 121.2(3) ?
C25 C26 C27 121.9(3) ?
C22 C27 C26 120.3(3) ?
S5 C29 C30 122.7(2) ?
S5 C29 C34 119.3(2) ?
C30 C29 C34 118.0(2) ?
C29 C30 C31 120.8(3) ?
C30 C31 C32 121.9(3) ?
C31 C32 C33 117.7(3) ?
C31 C32 C35 122.1(3) ?
C33 C32 C35 120.2(4) ?
C32 C33 C34 121.6(3) ?
C29 C34 C33 119.9(3) ?
S6 C36 C37 118.6(2) ?
S6 C36 C41 123.7(2) ?
C37 C36 C41 117.7(2) ?
C36 C37 C38 121.4(3) ?
C37 C38 C39 121.2(3) ?
C38 C39 C40 117.3(2) ?
C38 C39 C42 121.1(3) ?
C40 C39 C42 121.6(3) ?
C39 C40 C41 122.0(3) ?
C36 C41 C40 120.3(3) ?
N1 C43B C44B 104.9(5) ?
N1 C43A C44A 105.3(4) ?
N2 C44A C43A 105.2(5) ?
N2 C44B C43B 109.7(5) ?
N3 C49B C50B 112.2(5) ?
N3 C49A C50A 105.6(4) ?
N4 C50B C49B 106.2(6) ?
N4 C50A C49A 105.6(3) ?
S2 Li1 S4 80.3(1) ?
S2 Li1 S6 77.2(1) ?
S2 Li1 N1 102.0(2) ?
S2 Li1 N2 156.5(2) ?
S4 Li1 S6 77.6(1) ?
S4 Li1 N1 112.2(2) ?
S4 Li1 N2 118.9(2) ?
S6 Li1 N1 169.9(2) ?
S6 Li1 N2 93.0(2) ?
N1 Li1 N2 83.9(2) ?
S1 Li2 S3 75.3(1) ?
S1 Li2 S5 77.4(1) ?
S1 Li2 N3 91.8(2) ?
S1 Li2 N4 173.6(2) ?
S3 Li2 S5 82.7(1) ?
S3 Li2 N3 149.8(3) ?
S3 Li2 N4 105.2(2) ?
S5 Li2 N3 121.6(2) ?
S5 Li2 N4 109.0(2) ?
N3 Li2 N4 84.7(2) ?

loop_
_geom_bond_atom_site_label_1
_geom_bond_atom_site_label_2
_geom_bond_distance
_geom_bond_publ_flag
Zr1 S1 2.5484(7) ?
Zr1 S2 2.5731(6) ?
Zr1 S3 2.5804(5) ?
Zr1 S4 2.5767(6) ?
Zr1 S5 2.5888(7) ?
Zr1 S6 2.5552(6) ?
S1 C1 1.774(3) ?
S1 Li2 2.809(4) ?
S2 C8 1.783(3) ?
S2 Li1 2.612(5) ?
S3 C15 1.778(2) ?
S3 Li2 2.569(4) ?
S4 C22 1.774(3) ?
S4 Li1 2.529(4) ?
S5 C29 1.774(2) ?
S5 Li2 2.488(4) ?
S6 C36 1.767(2) ?
S6 Li1 2.643(5) ?
N1 C43B 1.492(7) ?
N1 C43A 1.531(7) ?
N1 C45 1.448(5) ?
N1 C46 1.455(5) ?
N1 Li1 2.147(5) ?
N2 C44A 1.471(7) ?
N2 C44B 1.591(8) ?
N2 C47 1.436(4) ?
N2 C48 1.460(5) ?
N2 Li1 2.115(5) ?
N3 C49B 1.578(7) ?
N3 C49A 1.452(6) ?
N3 C51 1.452(4) ?
N3 C52 1.454(5) ?
N3 Li2 2.118(5) ?
N4 C50B 1.509(8) ?
N4 C50A 1.535(6) ?
N4 C53 1.435(6) ?
N4 C54 1.449(5) ?
N4 Li2 2.149(5) ?
C1 C2 1.388(3) ?
C1 C6 1.390(3) ?
C2 C3 1.388(4) ?
C3 C4 1.378(4) ?
C4 C5 1.386(4) ?
C4 C7 1.511(5) ?
C5 C6 1.380(4) ?
C8 C9 1.386(4) ?
C8 C13 1.390(3) ?
C9 C10 1.374(5) ?
C10 C11 1.376(4) ?
C11 C12 1.374(4) ?
C11 C14 1.508(5) ?
C12 C13 1.391(4) ?
C15 C16 1.382(4) ?
C15 C20 1.386(3) ?
C16 C17 1.393(4) ?
C17 C18 1.367(4) ?
C18 C19 1.388(5) ?
C18 C21 1.514(5) ?
C19 C20 1.376(4) ?
C22 C23 1.376(4) ?
C22 C27 1.387(4) ?
C23 C24 1.387(4) ?
C24 C25 1.372(5) ?
C25 C26 1.367(4) ?
C25 C28 1.513(4) ?
C26 C27 1.384(4) ?
C29 C30 1.393(4) ?
C29 C34 1.383(4) ?
C30 C31 1.374(4) ?
C31 C32 1.368(5) ?
C32 C33 1.377(5) ?
C32 C35 1.514(4) ?
C33 C34 1.398(4) ?
C36 C37 1.387(4) ?
C36 C41 1.388(4) ?
C37 C38 1.377(4) ?
C38 C39 1.376(4) ?
C39 C40 1.389(4) ?
C39 C42 1.518(4) ?
C40 C41 1.374(4) ?
C43B C44B 1.45(1) ?
C43A C44A 1.57(1) ?
C49B C50B 1.42(1) ?
C49A C50A 1.589(7) ?

loop_
_geom_torsion_atom_site_label_1
_geom_torsion_atom_site_label_2
_geom_torsion_atom_site_label_3
_geom_torsion_atom_site_label_4
_geom_torsion
_geom_torsion_publ_flag
S1 CS1 CS2 S2 -110.73(3) ?
S1 CS1 CS2 S4 128.15(3) ?
S1 CS1 CS2 S6 9.21(3) ?
S3 CS1 CS2 S2 130.08(3) ?
S3 CS1 CS2 S4 8.96(3) ?
S3 CS1 CS2 S6 -109.97(3) ?
S5 CS1 CS2 S2 9.37(3) ?
S5 CS1 CS2 S4 -111.75(3) ?
S5 CS1 CS2 S6 129.31(3) ?
